data_1546529
loop_
_publ_author_name
'Di Mauro, Giovanni'
'Maryasin, Boris'
'Kaiser, Daniel'
'Shaaban, Saad'
'Gonz\'alez, Leticia'
'Maulide, Nuno'

_publ_section_title
;
 Mechanistic Pathways in Amide Activation: Flexible Synthesis of Oxazoles
 and Imidazoles.
;
_journal_issue 14
_journal_name_full 'Organic letters'
_journal_page_first 3815
_journal_page_last 3818
_journal_paper_doi 10.1021/acs.orglett.7b01678
_journal_volume 19
_journal_year 2017
_chemical_formula_moiety 'C26 H27 N3 O2 S'
_chemical_formula_sum 'C26 H27 N3 O2 S'
_chemical_formula_weight 445.56
_chemical_name_systematic
;
N,N-Dibenzyl-1,2-dimethyl-5-tosyl-1H-imidazol-4-amine
;
_space_group_crystal_system triclinic
_space_group_IT_number 2
_space_group_name_Hall '-P 1'
_space_group_name_H-M_alt 'P -1'
_symmetry_space_group_name_Hall '-P 1'
_symmetry_space_group_name_H-M 'P -1'
_atom_sites_solution_hydrogens geom
_atom_sites_solution_primary direct
_audit_creation_date 2017-06-01
_audit_creation_method
;
Olex2 1.2
(compiled 2017.03.28 svn.r3405 for OlexSys, GUI svn.r5337)
;
_cell_angle_alpha 78.305(3)
_cell_angle_beta 78.596(3)
_cell_angle_gamma 73.067(3)
_cell_formula_units_Z 2
_cell_length_a 9.3234(9)
_cell_length_b 9.9427(10)
_cell_length_c 13.0102(13)
_cell_measurement_reflns_used 9915
_cell_measurement_temperature 100.0
_cell_measurement_theta_max 72.580
_cell_measurement_theta_min 5.017
_cell_volume 1117.35(19)
_computing_cell_refinement 'APEX2 v2013.6-2'
_computing_data_collection 'APEX2 v2013.6-2'
_computing_data_reduction 'APEX2 v2013.6-2'
_computing_molecular_graphics 'Olex2 (Dolomanov et al., 2009)'
_computing_publication_material 'Olex2 (Dolomanov et al., 2009)'
_computing_structure_refinement 'ShelXL (Sheldrick, 2015)'
_computing_structure_solution 'ShelXS (Sheldrick, 2008)'
_diffrn_ambient_temperature 100.0
_diffrn_measured_fraction_theta_full 0.991
_diffrn_measured_fraction_theta_max 0.984
_diffrn_measurement_device_type 'Bruker D8 Venture'
_diffrn_measurement_method '\f and \w scans'
_diffrn_radiation_type CuK\a
_diffrn_radiation_wavelength 1.54178
_diffrn_reflns_av_R_equivalents 0.0453
_diffrn_reflns_av_unetI/netI 0.0306
_diffrn_reflns_Laue_measured_fraction_full 0.991
_diffrn_reflns_Laue_measured_fraction_max 0.984
_diffrn_reflns_limit_h_max 11
_diffrn_reflns_limit_h_min -11
_diffrn_reflns_limit_k_max 12
_diffrn_reflns_limit_k_min -12
_diffrn_reflns_limit_l_max 16
_diffrn_reflns_limit_l_min -16
_diffrn_reflns_number 17436
_diffrn_reflns_point_group_measured_fraction_full 0.991
_diffrn_reflns_point_group_measured_fraction_max 0.984
_diffrn_reflns_theta_full 67.679
_diffrn_reflns_theta_max 72.897
_diffrn_reflns_theta_min 5.014
_diffrn_source 'sealed  X-ray tube'
_diffrn_source_type 'Incoatec IuSCu'
_diffrn_standards_number 0
_exptl_absorpt_coefficient_mu 1.513
_exptl_absorpt_correction_T_max 0.7536
_exptl_absorpt_correction_T_min 0.5616
_exptl_absorpt_correction_type multi-scan
_exptl_absorpt_process_details
;
SADABS-2012/1 (Bruker,2012) was used for absorption correction. 
wR2(int) was 0.1141 before and 0.0436 after correction. 
The Ratio of minimum to maximum transmission is 0.7452. 
The \l/2 correction factor is 0.0015.
;
_exptl_crystal_colour 'clear brown'
_exptl_crystal_colour_lustre clear
_exptl_crystal_colour_primary brown
_exptl_crystal_density_diffrn 1.324
_exptl_crystal_description block
_exptl_crystal_F_000 472
_exptl_crystal_size_max 0.816
_exptl_crystal_size_mid 0.561
_exptl_crystal_size_min 0.404
_refine_diff_density_max 0.448
_refine_diff_density_min -0.466
_refine_diff_density_rms 0.049
_refine_ls_extinction_method none
_refine_ls_goodness_of_fit_ref 1.069
_refine_ls_hydrogen_treatment constr
_refine_ls_matrix_type full
_refine_ls_number_parameters 292
_refine_ls_number_reflns 4389
_refine_ls_number_restraints 0
_refine_ls_restrained_S_all 1.069
_refine_ls_R_factor_all 0.0375
_refine_ls_R_factor_gt 0.0365
_refine_ls_shift/su_max 0.000
_refine_ls_shift/su_mean 0.000
_refine_ls_structure_factor_coef Fsqd
_refine_ls_weighting_details
;
 w=1/[\s^2^(Fo^2^)+(0.0446P)^2^+0.5788P]
 where P=(Fo^2^+2Fc^2^)/3
;
_refine_ls_weighting_scheme calc
_refine_ls_wR_factor_gt 0.0939
_refine_ls_wR_factor_ref 0.0947
_reflns_Friedel_coverage 0.000
_reflns_number_gt 4244
_reflns_number_total 4389
_reflns_threshold_expression 'I > 2\s(I)'
_cod_data_source_file ol7b01678_si_001.cif
_cod_data_source_block cu_daka1040_p-1
_cod_depositor_comments 'Adding full bibliography for 1546529.cif.'
_cod_database_code 1546529
_shelxl_version_number 2013-2
_shelx_space_group_comment
;
The symmetry employed for this shelxl refinement is uniquely defined
by the following loop, which should always be used as a source of
symmetry information in preference to the above space-group names.
They are only intended as comments.
;
_shelx_estimated_absorpt_t_max 0.580
_shelx_estimated_absorpt_t_min 0.372

loop_
_space_group_symop_operation_xyz
'x, y, z'
'-x, -y, -z'

loop_
_atom_site_label
_atom_site_type_symbol
_atom_site_fract_x
_atom_site_fract_y
_atom_site_fract_z
_atom_site_U_iso_or_equiv
_atom_site_adp_type
_atom_site_occupancy
_atom_site_site_symmetry_order
_atom_site_calc_flag
_atom_site_refinement_flags_posn
S1 S 0.57496(3) 0.11096(3) 0.27901(2) 0.01478(10) Uani 1 1 d .
O1 O 0.71279(11) 0.06329(10) 0.20847(8) 0.0209(2) Uani 1 1 d .
O2 O 0.48200(12) 0.01357(11) 0.32158(9) 0.0236(2) Uani 1 1 d .
N1 N 0.51099(12) 0.22399(12) 0.46179(9) 0.0159(2) Uani 1 1 d .
N2 N 0.72489(13) 0.26709(12) 0.47994(9) 0.0154(2) Uani 1 1 d .
N3 N 0.89926(12) 0.16685(11) 0.33504(9) 0.0138(2) Uani 1 1 d .
C1 C 0.75489(14) 0.19669(13) 0.39511(10) 0.0132(3) Uani 1 1 d .
C2 C 0.62304(15) 0.16778(14) 0.38146(10) 0.0149(3) Uani 1 1 d .
C3 C 0.57821(15) 0.28189(14) 0.51712(10) 0.0160(3) Uani 1 1 d .
C4 C 0.97470(14) 0.01559(13) 0.32771(10) 0.0142(3) Uani 1 1 d .
H4A H 0.8974 -0.0345 0.3272 0.017 Uiso 1 1 calc R
H4B H 1.0251 -0.0287 0.3911 0.017 Uiso 1 1 calc R
C5 C 1.09135(14) -0.00251(13) 0.22870(11) 0.0139(3) Uani 1 1 d .
C6 C 1.23829(15) -0.08684(13) 0.23651(11) 0.0156(3) Uani 1 1 d .
H6 H 1.2651 -0.1327 0.3041 0.019 Uiso 1 1 calc R
C7 C 1.34631(15) -0.10450(14) 0.14601(12) 0.0193(3) Uani 1 1 d .
H7 H 1.4466 -0.1609 0.1524 0.023 Uiso 1 1 calc R
C8 C 1.30789(16) -0.04013(15) 0.04690(12) 0.0208(3) Uani 1 1 d .
H8 H 1.3810 -0.0533 -0.0149 0.025 Uiso 1 1 calc R
C9 C 1.16095(17) 0.04420(16) 0.03859(11) 0.0218(3) Uani 1 1 d .
H9 H 1.1340 0.0886 -0.0293 0.026 Uiso 1 1 calc R
C10 C 1.05359(15) 0.06377(15) 0.12878(11) 0.0186(3) Uani 1 1 d .
H10 H 0.9542 0.1225 0.1224 0.022 Uiso 1 1 calc R
C11 C 1.00181(14) 0.24134(14) 0.35642(11) 0.0156(3) Uani 1 1 d .
H11A H 1.1059 0.1992 0.3226 0.019 Uiso 1 1 calc R
H11B H 1.0024 0.2263 0.4339 0.019 Uiso 1 1 calc R
C12 C 0.95925(14) 0.39970(14) 0.31649(10) 0.0154(3) Uani 1 1 d .
C13 C 1.01117(16) 0.48971(15) 0.36062(11) 0.0193(3) Uani 1 1 d .
H13 H 1.0682 0.4515 0.4177 0.023 Uiso 1 1 calc R
C14 C 0.98097(18) 0.63460(15) 0.32252(12) 0.0236(3) Uani 1 1 d .
H14 H 1.0191 0.6942 0.3526 0.028 Uiso 1 1 calc R
C15 C 0.89519(18) 0.69250(15) 0.24058(12) 0.0255(3) Uani 1 1 d .
H15 H 0.8723 0.7919 0.2154 0.031 Uiso 1 1 calc R
C16 C 0.84332(17) 0.60359(16) 0.19601(12) 0.0238(3) Uani 1 1 d .
H16 H 0.7849 0.6424 0.1397 0.029 Uiso 1 1 calc R
C17 C 0.87595(16) 0.45798(15) 0.23290(11) 0.0191(3) Uani 1 1 d .
H17 H 0.8411 0.3980 0.2008 0.023 Uiso 1 1 calc R
C18 C 0.46100(14) 0.26617(14) 0.21171(10) 0.0145(3) Uani 1 1 d .
C19 C 0.34843(15) 0.25255(14) 0.16189(11) 0.0167(3) Uani 1 1 d .
H19 H 0.3285 0.1626 0.1680 0.020 Uiso 1 1 calc R
C20 C 0.26521(15) 0.37216(15) 0.10298(11) 0.0188(3) Uani 1 1 d .
H20 H 0.1882 0.3630 0.0688 0.023 Uiso 1 1 calc R
C21 C 0.29223(15) 0.50507(15) 0.09296(11) 0.0180(3) Uani 1 1 d .
C22 C 0.40591(17) 0.51569(15) 0.14398(12) 0.0224(3) Uani 1 1 d .
H22 H 0.4259 0.6056 0.1380 0.027 Uiso 1 1 calc R
C23 C 0.49017(16) 0.39798(15) 0.20306(12) 0.0204(3) Uani 1 1 d .
H23 H 0.5671 0.4070 0.2374 0.025 Uiso 1 1 calc R
C24 C 0.20255(17) 0.63483(16) 0.02880(12) 0.0241(3) Uani 1 1 d .
H24A H 0.1211 0.6106 0.0050 0.036 Uiso 1 1 calc GR
H24B H 0.2696 0.6679 -0.0331 0.036 Uiso 1 1 calc GR
H24C H 0.1587 0.7103 0.0727 0.036 Uiso 1 1 calc GR
C25 C 0.35317(15) 0.21637(17) 0.48411(12) 0.0231(3) Uani 1 1 d .
H25A H 0.3502 0.1166 0.5038 0.035 Uiso 1 1 calc GR
H25B H 0.3044 0.2589 0.4207 0.035 Uiso 1 1 calc GR
H25C H 0.2993 0.2685 0.5428 0.035 Uiso 1 1 calc GR
C26 C 0.49679(17) 0.35296(15) 0.61053(11) 0.0221(3) Uani 1 1 d .
H26A H 0.4611 0.2835 0.6671 0.033 Uiso 1 1 calc GR
H26B H 0.4099 0.4302 0.5896 0.033 Uiso 1 1 calc GR
H26C H 0.5658 0.3919 0.6363 0.033 Uiso 1 1 calc GR

loop_
_atom_site_aniso_label
_atom_site_aniso_U_11
_atom_site_aniso_U_22
_atom_site_aniso_U_33
_atom_site_aniso_U_23
_atom_site_aniso_U_13
_atom_site_aniso_U_12
S1 0.01585(17) 0.01363(16) 0.01669(18) -0.00138(12) -0.00586(12) -0.00501(12)
O1 0.0198(5) 0.0217(5) 0.0220(5) -0.0087(4) -0.0068(4) -0.0007(4)
O2 0.0275(5) 0.0193(5) 0.0284(6) 0.0051(4) -0.0133(4) -0.0131(4)
N1 0.0131(5) 0.0178(5) 0.0151(5) -0.0001(4) -0.0015(4) -0.0033(4)
N2 0.0174(5) 0.0145(5) 0.0138(5) -0.0017(4) -0.0029(4) -0.0032(4)
N3 0.0127(5) 0.0117(5) 0.0174(5) -0.0026(4) -0.0019(4) -0.0040(4)
C1 0.0151(6) 0.0106(6) 0.0134(6) 0.0000(5) -0.0037(5) -0.0029(5)
C2 0.0144(6) 0.0169(6) 0.0136(6) -0.0019(5) -0.0026(5) -0.0046(5)
C3 0.0181(6) 0.0143(6) 0.0135(6) 0.0000(5) -0.0025(5) -0.0026(5)
C4 0.0156(6) 0.0116(6) 0.0152(6) -0.0010(5) -0.0034(5) -0.0032(5)
C5 0.0158(6) 0.0107(6) 0.0169(6) -0.0021(5) -0.0027(5) -0.0059(5)
C6 0.0176(6) 0.0121(6) 0.0185(6) -0.0019(5) -0.0051(5) -0.0046(5)
C7 0.0157(6) 0.0162(6) 0.0269(7) -0.0080(6) -0.0022(5) -0.0034(5)
C8 0.0214(7) 0.0243(7) 0.0196(7) -0.0089(6) 0.0035(5) -0.0111(6)
C9 0.0255(7) 0.0272(7) 0.0153(7) -0.0008(6) -0.0044(5) -0.0116(6)
C10 0.0169(6) 0.0202(6) 0.0191(7) -0.0011(5) -0.0053(5) -0.0051(5)
C11 0.0140(6) 0.0157(6) 0.0183(6) -0.0027(5) -0.0034(5) -0.0051(5)
C12 0.0132(6) 0.0158(6) 0.0160(6) -0.0026(5) 0.0020(5) -0.0048(5)
C13 0.0202(7) 0.0188(7) 0.0196(7) -0.0049(5) -0.0011(5) -0.0060(5)
C14 0.0299(8) 0.0181(7) 0.0240(7) -0.0077(6) 0.0033(6) -0.0098(6)
C15 0.0331(8) 0.0153(7) 0.0229(7) -0.0001(6) 0.0045(6) -0.0062(6)
C16 0.0259(7) 0.0232(7) 0.0175(7) 0.0021(6) -0.0012(6) -0.0040(6)
C17 0.0193(7) 0.0204(7) 0.0180(7) -0.0024(5) -0.0019(5) -0.0068(5)
C18 0.0146(6) 0.0153(6) 0.0134(6) -0.0013(5) -0.0013(5) -0.0047(5)
C19 0.0177(6) 0.0168(6) 0.0175(6) -0.0015(5) -0.0031(5) -0.0077(5)
C20 0.0178(6) 0.0231(7) 0.0174(7) -0.0020(5) -0.0059(5) -0.0065(5)
C21 0.0179(6) 0.0185(6) 0.0147(6) -0.0005(5) 0.0000(5) -0.0032(5)
C22 0.0265(7) 0.0145(6) 0.0281(8) -0.0013(6) -0.0067(6) -0.0079(5)
C23 0.0208(7) 0.0184(7) 0.0256(7) -0.0031(6) -0.0083(6) -0.0075(5)
C24 0.0253(7) 0.0219(7) 0.0215(7) 0.0029(6) -0.0052(6) -0.0038(6)
C25 0.0136(6) 0.0321(8) 0.0216(7) -0.0001(6) -0.0011(5) -0.0066(6)
C26 0.0234(7) 0.0218(7) 0.0168(7) -0.0045(5) 0.0006(5) -0.0008(6)

loop_
_atom_type_symbol
_atom_type_description
_atom_type_scat_dispersion_real
_atom_type_scat_dispersion_imag
_atom_type_scat_source
C C 0.0181 0.0091 'International Tables Vol C Tables 4.2.6.8 and 6.1.1.4'
H H 0.0000 0.0000 'International Tables Vol C Tables 4.2.6.8 and 6.1.1.4'
N N 0.0311 0.0180 'International Tables Vol C Tables 4.2.6.8 and 6.1.1.4'
O O 0.0492 0.0322 'International Tables Vol C Tables 4.2.6.8 and 6.1.1.4'
S S 0.3331 0.5567 'International Tables Vol C Tables 4.2.6.8 and 6.1.1.4'

loop_
_geom_angle_atom_site_label_1
_geom_angle_atom_site_label_2
_geom_angle_atom_site_label_3
_geom_angle
O1 S1 O2 118.20(6)
O1 S1 C2 107.34(6)
O1 S1 C18 108.31(6)
O2 S1 C2 109.81(6)
O2 S1 C18 107.53(6)
C2 S1 C18 104.87(6)
C2 N1 C25 127.04(12)
C3 N1 C2 106.41(11)
C3 N1 C25 126.51(12)
C3 N2 C1 106.11(11)
C1 N3 C4 116.67(10)
C1 N3 C11 114.53(10)
C11 N3 C4 112.11(10)
N2 C1 N3 121.18(11)
N2 C1 C2 109.32(12)
C2 C1 N3 129.48(12)
N1 C2 S1 120.54(10)
C1 C2 S1 132.58(11)
C1 C2 N1 105.68(11)
N1 C3 C26 123.20(12)
N2 C3 N1 112.48(12)
N2 C3 C26 124.32(13)
N3 C4 C5 112.07(10)
C6 C5 C4 120.12(12)
C6 C5 C10 119.00(12)
C10 C5 C4 120.87(12)
C5 C6 C7 120.61(13)
C8 C7 C6 120.22(13)
C7 C8 C9 119.41(13)
C10 C9 C8 120.53(13)
C9 C10 C5 120.21(13)
N3 C11 C12 113.57(11)
C13 C12 C11 119.32(12)
C13 C12 C17 118.52(12)
C17 C12 C11 122.08(12)
C14 C13 C12 121.03(14)
C15 C14 C13 120.16(14)
C16 C15 C14 119.18(13)
C15 C16 C17 120.65(14)
C12 C17 C16 120.44(13)
C19 C18 S1 118.74(10)
C19 C18 C23 120.52(12)
C23 C18 S1 120.61(10)
C18 C19 C20 119.17(12)
C19 C20 C21 121.46(13)
C20 C21 C22 118.15(13)
C20 C21 C24 121.57(13)
C22 C21 C24 120.28(13)
C23 C22 C21 121.37(13)
C22 C23 C18 119.34(13)

loop_
_geom_bond_atom_site_label_1
_geom_bond_atom_site_label_2
_geom_bond_distance
S1 O1 1.4399(10)
S1 O2 1.4413(10)
S1 C2 1.7278(14)
S1 C18 1.7726(13)
N1 C2 1.4003(17)
N1 C3 1.3413(18)
N1 C25 1.4636(17)
N2 C1 1.3651(17)
N2 C3 1.3326(18)
N3 C1 1.3986(17)
N3 C4 1.4768(16)
N3 C11 1.4634(16)
C1 C2 1.3922(18)
C3 C26 1.4911(19)
C4 C5 1.5168(18)
C5 C6 1.3934(18)
C5 C10 1.3952(19)
C6 C7 1.3940(19)
C7 C8 1.384(2)
C8 C9 1.394(2)
C9 C10 1.390(2)
C11 C12 1.5141(18)
C12 C13 1.3912(19)
C12 C17 1.3921(19)
C13 C14 1.389(2)
C14 C15 1.388(2)
C15 C16 1.385(2)
C16 C17 1.392(2)
C18 C19 1.3882(18)
C18 C23 1.3928(19)
C19 C20 1.3899(19)
C20 C21 1.392(2)
C21 C22 1.395(2)
C21 C24 1.5071(19)
C22 C23 1.384(2)

loop_
_geom_torsion_atom_site_label_1
_geom_torsion_atom_site_label_2
_geom_torsion_atom_site_label_3
_geom_torsion_atom_site_label_4
_geom_torsion
S1 C18 C19 C20 -175.75(10)
S1 C18 C23 C22 175.66(11)
O1 S1 C2 N1 178.37(10)
O1 S1 C2 C1 12.83(15)
O1 S1 C18 C19 96.22(11)
O1 S1 C18 C23 -79.65(12)
O2 S1 C2 N1 -51.94(12)
O2 S1 C2 C1 142.52(13)
O2 S1 C18 C19 -32.58(13)
O2 S1 C18 C23 151.56(11)
N2 C1 C2 S1 167.19(11)
N2 C1 C2 N1 0.10(14)
N3 C1 C2 S1 -11.2(2)
N3 C1 C2 N1 -178.31(12)
N3 C4 C5 C6 128.58(12)
N3 C4 C5 C10 -51.80(16)
N3 C11 C12 C13 158.36(12)
N3 C11 C12 C17 -25.03(17)
C1 N2 C3 N1 0.52(15)
C1 N2 C3 C26 179.79(12)
C1 N3 C4 C5 155.37(11)
C1 N3 C11 C12 -70.47(14)
C2 S1 C18 C19 -149.42(11)
C2 S1 C18 C23 34.72(13)
C2 N1 C3 N2 -0.46(15)
C2 N1 C3 C26 -179.74(12)
C3 N1 C2 S1 -168.78(10)
C3 N1 C2 C1 0.21(14)
C3 N2 C1 N3 178.19(11)
C3 N2 C1 C2 -0.37(14)
C4 N3 C1 N2 121.77(13)
C4 N3 C1 C2 -59.99(18)
C4 N3 C11 C12 153.65(11)
C4 C5 C6 C7 179.84(12)
C4 C5 C10 C9 -178.88(12)
C5 C6 C7 C8 -1.1(2)
C6 C5 C10 C9 0.74(19)
C6 C7 C8 C9 1.0(2)
C7 C8 C9 C10 0.0(2)
C8 C9 C10 C5 -0.8(2)
C10 C5 C6 C7 0.21(19)
C11 N3 C1 N2 -12.04(17)
C11 N3 C1 C2 166.20(13)
C11 N3 C4 C5 -69.76(14)
C11 C12 C13 C14 176.74(12)
C11 C12 C17 C16 -177.82(12)
C12 C13 C14 C15 1.3(2)
C13 C12 C17 C16 -1.2(2)
C13 C14 C15 C16 -1.4(2)
C14 C15 C16 C17 0.3(2)
C15 C16 C17 C12 1.1(2)
C17 C12 C13 C14 0.0(2)
C18 S1 C2 N1 63.32(12)
C18 S1 C2 C1 -102.22(14)
C18 C19 C20 C21 0.0(2)
C19 C18 C23 C22 -0.1(2)
C19 C20 C21 C22 0.0(2)
C19 C20 C21 C24 179.77(13)
C20 C21 C22 C23 0.0(2)
C21 C22 C23 C18 0.0(2)
C23 C18 C19 C20 0.1(2)
C24 C21 C22 C23 -179.78(14)
C25 N1 C2 S1 13.48(18)
C25 N1 C2 C1 -177.53(12)
C25 N1 C3 N2 177.29(12)
C25 N1 C3 C26 -2.0(2)
